data_7042274
loop_
_publ_author_name
'Chen, Wei'
'Fan, Ruiqing'
'Zhang, Huijie'
'Dong, Yuwei'
'Wang, Ping'
'Yang, Yulin'

_publ_section_title
;
 Tunable white-light emission PMMA-supported film materials containing
 lanthanide coordination polymers: preparation, characterization, and
 properties.
;
_journal_issue 13
_journal_name_full 'Dalton transactions (Cambridge, England : 2003)'
_journal_page_first 4265
_journal_page_last 4277
_journal_paper_doi 10.1039/c7dt00218a
_journal_volume 46
_journal_year 2017
_chemical_formula_sum 'C18 H13 N4 O9 Sm'
_chemical_formula_weight 579.67
_space_group_crystal_system hexagonal
_space_group_IT_number 169
_space_group_name_Hall 'P 61'
_space_group_name_H-M_alt 'P 61'
_symmetry_space_group_name_Hall 'P 61'
_symmetry_space_group_name_H-M 'P 61'
_atom_sites_solution_hydrogens geom
_audit_creation_method SHELXL-2014/7
_audit_update_record
;
2016-11-11 deposited with the CCDC.
2017-02-27 downloaded from the CCDC.
;
_cell_angle_alpha 90
_cell_angle_beta 90
_cell_angle_gamma 120
_cell_formula_units_Z 6
_cell_length_a 11.3026(9)
_cell_length_b 11.3026(9)
_cell_length_c 26.661(5)
_cell_measurement_reflns_used 3104
_cell_measurement_temperature 293(2)
_cell_measurement_theta_max 25.354
_cell_measurement_theta_min 3.096
_cell_volume 2949.6(6)
_computing_cell_refinement 'SAINT (Bruker, 2005)'
_computing_data_collection 'APEX2 (Bruker, 2005)'
_computing_data_reduction SAINT
_computing_structure_refinement 'SHELXL-2014/7 (Sheldrick, 2014)'
_diffrn_ambient_temperature 293(2)
_diffrn_measured_fraction_theta_full 0.996
_diffrn_measured_fraction_theta_max 0.995
_diffrn_measurement_device_type 'Bruker Smart APEX CCD area detector'
_diffrn_measurement_method 'phi and omega scans'
_diffrn_radiation_type MoK\a
_diffrn_radiation_wavelength 0.71073
_diffrn_reflns_av_R_equivalents 0.1124
_diffrn_reflns_av_unetI/netI 0.1190
_diffrn_reflns_Laue_measured_fraction_full 0.996
_diffrn_reflns_Laue_measured_fraction_max 0.995
_diffrn_reflns_limit_h_max 13
_diffrn_reflns_limit_h_min -13
_diffrn_reflns_limit_k_max 13
_diffrn_reflns_limit_k_min -13
_diffrn_reflns_limit_l_max 21
_diffrn_reflns_limit_l_min -32
_diffrn_reflns_number 8514
_diffrn_reflns_point_group_measured_fraction_full 0.996
_diffrn_reflns_point_group_measured_fraction_max 0.995
_diffrn_reflns_theta_full 25.242
_diffrn_reflns_theta_max 25.354
_diffrn_reflns_theta_min 3.096
_diffrn_source 'fine-focus sealed tube'
_exptl_absorpt_coefficient_mu 3.048
_exptl_absorpt_correction_T_max 0.673
_exptl_absorpt_correction_T_min 0.605
_exptl_absorpt_correction_type multi-scan
_exptl_absorpt_process_details '(SADABS; Sheldrick, 2003)'
_exptl_crystal_colour yellow
_exptl_crystal_density_diffrn 1.958
_exptl_crystal_description block
_exptl_crystal_F_000 1698
_exptl_crystal_size_max 0.430
_exptl_crystal_size_mid 0.140
_exptl_crystal_size_min 0.130
_refine_diff_density_max 1.659
_refine_diff_density_min -1.369
_refine_diff_density_rms 0.225
_refine_ls_abs_structure_details
;
 Refined as an inversion twin.
;
_refine_ls_abs_structure_Flack 0.03(8)
_refine_ls_extinction_method none
_refine_ls_goodness_of_fit_ref 1.242
_refine_ls_hydrogen_treatment constr
_refine_ls_matrix_type full
_refine_ls_number_parameters 290
_refine_ls_number_reflns 3104
_refine_ls_number_restraints 93
_refine_ls_restrained_S_all 1.234
_refine_ls_R_factor_all 0.1007
_refine_ls_R_factor_gt 0.0746
_refine_ls_shift/su_max 0.011
_refine_ls_shift/su_mean 0.001
_refine_ls_structure_factor_coef Fsqd
_refine_ls_weighting_details 'w=1/[\s^2^(Fo^2^)+(0.1000P)^2^] where P=(Fo^2^+2Fc^2^)/3'
_refine_ls_weighting_scheme calc
_refine_ls_wR_factor_gt 0.1934
_refine_ls_wR_factor_ref 0.2062
_reflns_Friedel_coverage 0.955
_reflns_Friedel_fraction_full 0.996
_reflns_Friedel_fraction_max 0.996
_reflns_number_gt 2495
_reflns_number_total 3104
_reflns_threshold_expression 'I > 2\s(I)'
_cod_data_source_file c7dt00218a2.cif
_cod_data_source_block 3
_cod_depositor_comments 'Adding full bibliography for 7042272--7042279.cif.'
_cod_original_cell_volume 2949.6(7)
_cod_database_code 7042274
_shelx_shelxl_version_number 2014/7
_shelx_space_group_comment
;
The symmetry employed for this shelxl refinement is uniquely defined
by the following loop, which should always be used as a source of
symmetry information in preference to the above space-group names.
They are only intended as comments.
;
_shelx_estimated_absorpt_t_min 0.354
_shelx_estimated_absorpt_t_max 0.693

loop_
_space_group_symop_operation_xyz
'x, y, z'
'x-y, x, z+1/6'
'-y, x-y, z+1/3'
'-x, -y, z+1/2'
'-x+y, -x, z+2/3'
'y, -x+y, z+5/6'

loop_
_atom_site_label
_atom_site_type_symbol
_atom_site_fract_x
_atom_site_fract_y
_atom_site_fract_z
_atom_site_U_iso_or_equiv
_atom_site_adp_type
_atom_site_occupancy
_atom_site_site_symmetry_order
_atom_site_calc_flag
_atom_site_refinement_flags_posn
_atom_site_refinement_flags_adp
Sm1 Sm -0.14397(12) 0.02647(12) 0.22387(10) 0.0220(4) Uani 1 1 d . .
O1 O -0.292(2) -0.110(2) 0.1560(9) 0.040(6) Uani 1 1 d . .
O2 O -0.1826(19) 0.031(2) 0.0935(8) 0.030(5) Uani 1 1 d . .
H2B H -0.1293 0.0190 0.0765 0.036 Uiso 1 1 calc R U
O3 O -0.134(2) 0.157(2) 0.2967(9) 0.047(6) Uani 1 1 d . .
O4 O 0.004(2) 0.2415(19) 0.1911(9) 0.036(5) Uani 1 1 d . U
O5 O -0.014(2) -0.036(2) 0.1745(8) 0.036(5) Uani 1 1 d . U
O6 O 0.0734(19) 0.087(2) 0.2677(8) 0.035(5) Uani 1 1 d . .
O7 O -0.387(2) -0.049(2) 0.2481(9) 0.042(6) Uani 1 1 d . .
O8 O -0.2900(19) 0.132(2) 0.2035(8) 0.029(5) Uani 1 1 d . .
O9 O -0.491(2) 0.062(2) 0.2329(11) 0.049(6) Uani 1 1 d . U
N1 N -0.442(3) -0.253(3) -0.0088(12) 0.045(7) Uani 1 1 d . .
N2 N -0.195(5) 0.328(4) 0.4505(18) 0.086(13) Uani 1 1 d . U
N3 N 0.224(2) -0.193(3) 0.2241(13) 0.042(6) Uani 1 1 d . U
N4 N -0.387(3) 0.054(3) 0.2291(13) 0.047(7) Uani 1 1 d . .
C1 C -0.366(3) -0.162(3) 0.0241(11) 0.020(5) Uani 1 1 d . U
H1B H -0.3063 -0.0730 0.0139 0.025 Uiso 1 1 calc R U
C2 C -0.372(2) -0.195(2) 0.0728(10) 0.016(5) Uani 1 1 d . U
C3 C -0.468(3) -0.319(3) 0.0909(15) 0.043(8) Uani 1 1 d . U
H3B H -0.4869 -0.3339 0.1250 0.052 Uiso 1 1 calc R U
C4 C -0.533(3) -0.416(3) 0.0573(14) 0.035(7) Uani 1 1 d . .
H4B H -0.5807 -0.5068 0.0673 0.042 Uiso 1 1 calc R U
C5 C -0.530(3) -0.382(3) 0.0061(13) 0.032(7) Uani 1 1 d . U
H5A H -0.5876 -0.4472 -0.0169 0.039 Uiso 1 1 calc R U
C6 C -0.277(3) -0.083(3) 0.1104(11) 0.025(6) Uani 1 1 d . .
C7 C -0.218(3) 0.202(3) 0.4226(11) 0.033(7) Uani 1 1 d . .
H7A H -0.2607 0.1154 0.4370 0.039 Uiso 1 1 calc R U
C8 C -0.168(3) 0.229(3) 0.3708(11) 0.034(8) Uani 1 1 d D .
C9 C -0.088(4) 0.368(4) 0.3580(16) 0.051(9) Uani 1 1 d . U
H9A H -0.0381 0.3906 0.3282 0.061 Uiso 1 1 calc R U
C10 C -0.079(3) 0.470(3) 0.3862(16) 0.047(8) Uani 1 1 d . U
H10A H -0.0341 0.5600 0.3753 0.057 Uiso 1 1 calc R U
C11 C -0.138(4) 0.435(4) 0.4298(19) 0.065(11) Uani 1 1 d . U
H11A H -0.1338 0.5069 0.4481 0.078 Uiso 1 1 calc R U
C12 C -0.179(3) 0.126(3) 0.3407(10) 0.025(6) Uani 1 1 d D U
C13 C 0.152(3) -0.132(3) 0.2079(11) 0.028(6) Uani 1 1 d . U
H13A H 0.1024 -0.1128 0.2309 0.034 Uiso 1 1 calc R U
C14 C 0.153(3) -0.098(3) 0.1573(11) 0.020(5) Uani 1 1 d . U
C15 C 0.204(4) -0.149(4) 0.1228(13) 0.048(9) Uani 1 1 d . .
H15A H 0.1874 -0.1470 0.0888 0.057 Uiso 1 1 calc R U
C16 C 0.287(3) -0.205(4) 0.1411(17) 0.050(10) Uani 1 1 d . .
H16A H 0.3357 -0.2280 0.1192 0.060 Uiso 1 1 calc R U
C17 C 0.289(3) -0.222(3) 0.1928(14) 0.038(8) Uani 1 1 d . .
H17A H 0.3419 -0.2583 0.2050 0.045 Uiso 1 1 calc R U
C18 C 0.067(3) -0.032(3) 0.1407(13) 0.028(6) Uani 1 1 d . U

loop_
_atom_site_aniso_label
_atom_site_aniso_U_11
_atom_site_aniso_U_22
_atom_site_aniso_U_33
_atom_site_aniso_U_23
_atom_site_aniso_U_13
_atom_site_aniso_U_12
Sm1 0.0256(7) 0.0245(7) 0.0156(6) -0.0001(6) -0.0013(6) 0.0123(6)
O1 0.030(11) 0.053(14) 0.020(13) -0.018(10) -0.010(9) 0.007(10)
O2 0.023(10) 0.041(12) 0.028(13) -0.007(10) -0.001(9) 0.017(9)
O3 0.063(16) 0.055(14) 0.026(14) -0.003(12) -0.001(11) 0.031(12)
O4 0.034(9) 0.021(8) 0.048(11) 0.012(8) -0.008(8) 0.009(7)
O5 0.036(5) 0.037(5) 0.037(5) -0.0003(14) 0.0004(14) 0.019(3)
O6 0.029(11) 0.034(11) 0.026(13) -0.002(9) -0.019(9) 0.003(9)
O7 0.047(13) 0.043(12) 0.047(16) 0.018(11) 0.037(11) 0.030(11)
O8 0.023(10) 0.042(12) 0.024(12) 0.004(9) 0.000(9) 0.018(9)
O9 0.048(6) 0.051(6) 0.051(7) 0.000(3) -0.001(3) 0.026(4)
N1 0.048(17) 0.051(17) 0.038(19) -0.005(14) -0.010(14) 0.026(14)
N2 0.13(4) 0.08(2) 0.07(3) -0.001(19) 0.02(2) 0.08(3)
N3 0.042(10) 0.059(11) 0.030(11) 0.010(10) -0.001(10) 0.029(9)
N4 0.047(17) 0.052(16) 0.04(2) -0.016(16) -0.012(15) 0.022(14)
C1 0.020(6) 0.021(6) 0.020(6) 0.0000(14) -0.0002(14) 0.010(3)
C2 0.016(5) 0.016(5) 0.016(5) 0.0004(14) -0.0002(14) 0.008(3)
C3 0.033(12) 0.044(13) 0.038(14) 0.011(10) 0.005(10) 0.008(10)
C4 0.049(17) 0.028(14) 0.024(16) -0.010(15) -0.009(17) 0.015(13)
C5 0.023(11) 0.032(11) 0.029(12) -0.021(9) -0.009(9) 0.004(9)
C6 0.035(15) 0.021(13) 0.021(17) 0.002(12) 0.007(12) 0.017(13)
C7 0.047(18) 0.044(17) 0.010(15) -0.005(13) -0.007(13) 0.025(15)
C8 0.020(14) 0.039(17) 0.030(19) 0.007(14) -0.006(12) 0.004(13)
C9 0.061(14) 0.047(13) 0.038(14) 0.008(11) -0.001(11) 0.022(11)
C10 0.066(13) 0.038(12) 0.050(14) -0.002(11) 0.005(11) 0.035(10)
C11 0.069(15) 0.059(14) 0.066(16) -0.010(11) 0.000(12) 0.032(11)
C12 0.037(11) 0.026(10) 0.022(12) 0.004(9) -0.009(9) 0.022(9)
C13 0.030(10) 0.039(11) 0.026(12) 0.002(9) 0.007(8) 0.026(9)
C14 0.026(10) 0.024(10) 0.014(10) -0.003(8) 0.006(8) 0.017(8)
C15 0.06(2) 0.07(2) 0.024(19) -0.012(17) 0.001(16) 0.04(2)
C16 0.037(18) 0.06(2) 0.08(3) -0.02(2) -0.003(19) 0.037(17)
C17 0.039(17) 0.048(19) 0.04(2) 0.011(16) 0.005(15) 0.034(16)
C18 0.017(10) 0.036(12) 0.032(12) -0.005(10) 0.001(9) 0.013(8)

loop_
_atom_type_symbol
_atom_type_description
_atom_type_scat_dispersion_real
_atom_type_scat_dispersion_imag
_atom_type_scat_source
C C 0.0033 0.0016 'International Tables Vol C Tables 4.2.6.8 and 6.1.1.4'
H H 0.0000 0.0000 'International Tables Vol C Tables 4.2.6.8 and 6.1.1.4'
N N 0.0061 0.0033 'International Tables Vol C Tables 4.2.6.8 and 6.1.1.4'
O O 0.0106 0.0060 'International Tables Vol C Tables 4.2.6.8 and 6.1.1.4'
Sm Sm -0.1638 3.4418 'International Tables Vol C Tables 4.2.6.8 and 6.1.1.4'

loop_
_geom_angle_atom_site_label_1
_geom_angle_atom_site_label_2
_geom_angle_atom_site_label_3
_geom_angle
_geom_angle_site_symmetry_1
_geom_angle_site_symmetry_3
O2 Sm1 O4 158.6(7) 2 .
O2 Sm1 O5 82.6(7) 2 .
O4 Sm1 O5 82.5(8) . .
O2 Sm1 O3 100.3(8) 2 .
O4 Sm1 O3 82.7(9) . .
O5 Sm1 O3 143.0(8) . .
O2 Sm1 O1 83.5(8) 2 .
O4 Sm1 O1 107.0(8) . .
O5 Sm1 O1 74.0(7) . .
O3 Sm1 O1 143.0(8) . .
O2 Sm1 O6 82.6(7) 2 .
O4 Sm1 O6 78.0(7) . .
O5 Sm1 O6 70.4(7) . .
O3 Sm1 O6 73.4(8) . .
O1 Sm1 O6 143.0(7) . .
O2 Sm1 O7 77.7(7) 2 .
O4 Sm1 O7 123.0(7) . .
O5 Sm1 O7 141.9(8) . .
O3 Sm1 O7 73.2(8) . .
O1 Sm1 O7 71.7(8) . .
O6 Sm1 O7 137.1(8) . .
O2 Sm1 O8 127.2(7) 2 .
O4 Sm1 O8 74.1(7) . .
O5 Sm1 O8 132.8(7) . .
O3 Sm1 O8 74.1(8) . .
O1 Sm1 O8 74.6(7) . .
O6 Sm1 O8 139.2(7) . .
O7 Sm1 O8 50.0(6) . .
O2 Sm1 N4 103.3(8) 2 .
O4 Sm1 N4 97.6(8) . .
O5 Sm1 N4 145.9(9) . .
O3 Sm1 N4 69.8(8) . .
O1 Sm1 N4 73.5(8) . .
O6 Sm1 N4 143.2(8) . .
O7 Sm1 N4 25.7(7) . .
O8 Sm1 N4 24.5(8) . .
C6 O1 Sm1 127.1(18) . .
C6 O2 Sm1 153.2(18) . 6_554
C6 O2 H2B 109.5 . .
Sm1 O2 H2B 44.9 6_554 .
C12 O3 Sm1 133.6(19) . .
C12 O4 Sm1 137.0(18) 6_554 .
C18 O5 Sm1 160.6(19) . .
C18 O6 Sm1 134(2) 2 .
N4 O7 Sm1 94.6(17) . .
N4 O8 Sm1 95.5(17) . .
C1 N1 C5 119(3) . .
C11 N2 C7 119(4) . .
C17 N3 C13 120(3) . .
O8 N4 O9 122(3) . .
O8 N4 O7 119(3) . .
O9 N4 O7 118(3) . .
O8 N4 Sm1 59.9(15) . .
O9 N4 Sm1 178(3) . .
O7 N4 Sm1 59.7(14) . .
N1 C1 C2 121(3) . .
N1 C1 H1B 119.5 . .
C2 C1 H1B 119.5 . .
C1 C2 C3 122(3) . .
C1 C2 C6 119(2) . .
C3 C2 C6 119(3) . .
C4 C3 C2 116(3) . .
C4 C3 H3B 122.0 . .
C2 C3 H3B 122.0 . .
C3 C4 C5 120(3) . .
C3 C4 H4B 119.9 . .
C5 C4 H4B 119.9 . .
N1 C5 C4 119(3) . .
N1 C5 H5A 120.6 . .
C4 C5 H5A 120.6 . .
O1 C6 O2 123(3) . .
O1 C6 C2 118(2) . .
O2 C6 C2 119(3) . .
C8 C7 N2 114(3) . .
C8 C7 H7A 123.2 . .
N2 C7 H7A 123.2 . .
C12 C8 C9 123(3) . .
C12 C8 C7 121(3) . .
C9 C8 C7 115(3) . .
C10 C9 C8 124(4) . .
C10 C9 H9A 118.2 . .
C8 C9 H9A 118.2 . .
C11 C10 C9 116(4) . .
C11 C10 H10A 122.0 . .
C9 C10 H10A 122.0 . .
N2 C11 C10 132(5) . .
N2 C11 H11A 114.2 . .
C10 C11 H11A 114.2 . .
O3 C12 O4 124(2) . 2
O3 C12 C8 117(3) . .
O4 C12 C8 119(3) 2 .
N3 C13 C14 121(3) . .
N3 C13 H13A 119.4 . .
C14 C13 H13A 119.4 . .
C15 C14 C13 119(3) . .
C15 C14 C18 121(3) . .
C13 C14 C18 119(2) . .
C14 C15 C16 117(3) . .
C14 C15 H15A 121.3 . .
C16 C15 H15A 121.3 . .
C17 C16 C15 117(3) . .
C17 C16 H16A 121.3 . .
C15 C16 H16A 121.3 . .
N3 C17 C16 124(3) . .
N3 C17 H17A 118.2 . .
C16 C17 H17A 118.2 . .
O6 C18 O5 130(3) 6_554 .
O6 C18 C14 117(3) 6_554 .
O5 C18 C14 113(3) . .

loop_
_geom_bond_atom_site_label_1
_geom_bond_atom_site_label_2
_geom_bond_distance
_geom_bond_site_symmetry_2
Sm1 O2 2.30(2) 2
Sm1 O4 2.325(19) .
Sm1 O5 2.33(2) .
Sm1 O3 2.41(3) .
Sm1 O1 2.43(2) .
Sm1 O6 2.487(19) .
Sm1 O7 2.52(2) .
Sm1 O8 2.534(19) .
Sm1 N4 2.91(3) .
O1 C6 1.25(4) .
O2 C6 1.28(3) .
O2 Sm1 2.30(2) 6_554
O2 H2B 0.8200 .
O3 C12 1.26(3) .
O4 C12 1.27(3) 6_554
O5 C18 1.27(4) .
O6 C18 1.15(4) 2
O7 N4 1.27(3) .
O8 N4 1.21(4) .
O9 N4 1.23(3) .
N1 C1 1.29(4) .
N1 C5 1.35(4) .
N2 C11 1.18(6) .
N2 C7 1.51(5) .
N3 C17 1.27(4) .
N3 C13 1.36(4) .
C1 C2 1.34(4) .
C1 H1B 0.9300 .
C2 C3 1.36(4) .
C2 C6 1.55(4) .
C3 C4 1.32(5) .
C3 H3B 0.9300 .
C4 C5 1.41(5) .
C4 H4B 0.9300 .
C5 H5A 0.9300 .
C7 C8 1.47(4) .
C7 H7A 0.9300 .
C8 C12 1.37(2) .
C8 C9 1.41(5) .
C9 C10 1.34(5) .
C9 H9A 0.9300 .
C10 C11 1.30(6) .
C10 H10A 0.9300 .
C11 H11A 0.9300 .
C12 O4 1.27(3) 2
C13 C14 1.40(4) .
C13 H13A 0.9300 .
C14 C15 1.36(4) .
C14 C18 1.56(4) .
C15 C16 1.45(5) .
C15 H15A 0.9300 .
C16 C17 1.40(5) .
C16 H16A 0.9300 .
C17 H17A 0.9300 .
C18 O6 1.15(4) 6_554

loop_
_geom_torsion_atom_site_label_1
_geom_torsion_atom_site_label_2
_geom_torsion_atom_site_label_3
_geom_torsion_atom_site_label_4
_geom_torsion
_geom_torsion_site_symmetry_1
_geom_torsion_site_symmetry_4
Sm1 O8 N4 O9 179(3) . .
Sm1 O8 N4 O7 -9(3) . .
Sm1 O7 N4 O8 9(3) . .
Sm1 O7 N4 O9 -179(3) . .
C5 N1 C1 C2 1(4) . .
N1 C1 C2 C3 -8(4) . .
N1 C1 C2 C6 179(2) . .
C1 C2 C3 C4 16(4) . .
C6 C2 C3 C4 -171(3) . .
C2 C3 C4 C5 -17(4) . .
C1 N1 C5 C4 -3(4) . .
C3 C4 C5 N1 11(5) . .
Sm1 O1 C6 O2 -6(4) . .
Sm1 O1 C6 C2 170.9(16) . .
Sm1 O2 C6 O1 100(5) 6_554 .
Sm1 O2 C6 C2 -77(5) 6_554 .
C1 C2 C6 O1 173(2) . .
C3 C2 C6 O1 0(4) . .
C1 C2 C6 O2 -9(4) . .
C3 C2 C6 O2 177(3) . .
C11 N2 C7 C8 -2(6) . .
N2 C7 C8 C12 179(3) . .
N2 C7 C8 C9 10(4) . .
C12 C8 C9 C10 178(3) . .
C7 C8 C9 C10 -13(5) . .
C8 C9 C10 C11 7(6) . .
C7 N2 C11 C10 -5(9) . .
C9 C10 C11 N2 3(8) . .
Sm1 O3 C12 O4 6(4) . 2
Sm1 O3 C12 C8 -172(2) . .
C9 C8 C12 O3 -12(5) . .
C7 C8 C12 O3 180(3) . .
C9 C8 C12 O4 170(3) . 2
C7 C8 C12 O4 2(4) . 2
C17 N3 C13 C14 -2(4) . .
N3 C13 C14 C15 12(4) . .
N3 C13 C14 C18 179(2) . .
C13 C14 C15 C16 -15(5) . .
C18 C14 C15 C16 178(3) . .
C14 C15 C16 C17 10(5) . .
C13 N3 C17 C16 -4(5) . .
C15 C16 C17 N3 0(5) . .
Sm1 O5 C18 O6 -33(8) . 6_554
Sm1 O5 C18 C14 146(5) . .
C15 C14 C18 O6 -26(4) . 6_554
C13 C14 C18 O6 168(3) . 6_554
C15 C14 C18 O5 155(3) . .
C13 C14 C18 O5 -11(4) . .
